data_7106363
loop_
_publ_author_name
'Pingfan Wu'
'Zicheng Xiao'
'Jin Zhang'
'Jian Hao'
'Jiake Chen'
'Panchao Yin'
'Yongge Wei'

_publ_section_title
;
 DMAP-catalyzed esterification of pentaerythritol-derivatized POMs: a new
 route for the functionalization of polyoxometalates
;
_journal_name_full Chem.Commun.
_journal_page_first 5557
_journal_paper_doi 10.1039/c1cc10650c
_journal_volume 47
_journal_year 2011
_chemical_formula_sum 'C54 H110 N2 O23 V6'
_chemical_formula_weight 1461.08
_chemical_name_systematic
;
?
;
_space_group_IT_number 14
_symmetry_cell_setting monoclinic
_symmetry_space_group_name_Hall '-P 2ybc'
_symmetry_space_group_name_H-M 'P 1 21/c 1'
_atom_sites_solution_hydrogens geom
_atom_sites_solution_primary direct
_atom_sites_solution_secondary difmap
_audit_creation_method SHELXL-97
_cell_angle_alpha 90.00
_cell_angle_beta 97.54(3)
_cell_angle_gamma 90.00
_cell_formula_units_Z 2
_cell_length_a 11.375(2)
_cell_length_b 15.453(3)
_cell_length_c 19.841(4)
_cell_measurement_temperature 293(2)
_cell_volume 3457.5(12)
_computing_structure_refinement 'SHELXL-97 (Sheldrick, 1997)'
_computing_structure_solution 'SHELXS-97 (Sheldrick, 1990)'
_diffrn_ambient_temperature 293(2)
_diffrn_measured_fraction_theta_full 0.995
_diffrn_measured_fraction_theta_max 0.995
_diffrn_radiation_monochromator graphite
_diffrn_radiation_source 'fine-focus sealed tube'
_diffrn_radiation_type MoK\a
_diffrn_radiation_wavelength 0.71073
_diffrn_reflns_av_R_equivalents 0.0259
_diffrn_reflns_av_sigmaI/netI 0.0224
_diffrn_reflns_limit_h_max 14
_diffrn_reflns_limit_h_min -13
_diffrn_reflns_limit_k_max 20
_diffrn_reflns_limit_k_min -20
_diffrn_reflns_limit_l_max 23
_diffrn_reflns_limit_l_min -25
_diffrn_reflns_number 32952
_diffrn_reflns_theta_full 27.45
_diffrn_reflns_theta_max 27.45
_diffrn_reflns_theta_min 3.20
_exptl_absorpt_coefficient_mu 0.849
_exptl_absorpt_correction_T_max 0.844
_exptl_absorpt_correction_T_min 0.744
_exptl_absorpt_correction_type multi-scan
_exptl_crystal_colour red
_exptl_crystal_density_diffrn 1.404
_exptl_crystal_density_method 'not measured'
_exptl_crystal_description block
_exptl_crystal_F_000 1540
_exptl_crystal_size_max 0.4
_exptl_crystal_size_mid 0.3
_exptl_crystal_size_min 0.2
_refine_diff_density_max 0.398
_refine_diff_density_min -0.460
_refine_diff_density_rms 0.056
_refine_ls_extinction_method none
_refine_ls_goodness_of_fit_ref 1.050
_refine_ls_hydrogen_treatment constr
_refine_ls_matrix_type full
_refine_ls_number_parameters 404
_refine_ls_number_reflns 7866
_refine_ls_number_restraints 103
_refine_ls_restrained_S_all 1.061
_refine_ls_R_factor_all 0.0522
_refine_ls_R_factor_gt 0.0413
_refine_ls_shift/su_max 0.002
_refine_ls_shift/su_mean 0.000
_refine_ls_structure_factor_coef Fsqd
_refine_ls_weighting_details 'calc w=1/[\s^2^(Fo^2^)+(0.0707P)^2^+1.0785P] where P=(Fo^2^+2Fc^2^)/3'
_refine_ls_weighting_scheme calc
_refine_ls_wR_factor_gt 0.1188
_refine_ls_wR_factor_ref 0.1281
_reflns_number_gt 6289
_reflns_number_total 7866
_reflns_threshold_expression >2sigma(I)
_cod_data_source_file c1cc10650c.txt
_cod_data_source_block c6
_cod_original_cell_volume 3457.3(12)
_cod_original_sg_symbol_H-M P2(1)/c
_cod_database_code 7106363

loop_
_symmetry_equiv_pos_as_xyz
'x, y, z'
'-x, y+1/2, -z+1/2'
'-x, -y, -z'
'x, -y-1/2, z-1/2'

loop_
_atom_site_label
_atom_site_type_symbol
_atom_site_fract_x
_atom_site_fract_y
_atom_site_fract_z
_atom_site_U_iso_or_equiv
_atom_site_adp_type
_atom_site_occupancy
_atom_site_symmetry_multiplicity
_atom_site_calc_flag
_atom_site_refinement_flags
_atom_site_disorder_assembly
_atom_site_disorder_group
V1 V 0.45967(3) 0.35865(2) 0.008602(19) 0.04607(12) Uani 1 1 d . . .
V2 V 0.33144(3) 0.54484(3) 0.035392(19) 0.04741(12) Uani 1 1 d . . .
V3 V 0.43129(3) 0.50913(3) -0.111398(17) 0.04539(12) Uani 1 1 d . . .
O1 O 0.38980(12) 0.38531(10) -0.08815(7) 0.0442(3) Uani 1 1 d . . .
O2 O 0.5000 0.5000 0.0000 0.0384(4) Uani 1 2 d S . .
O3 O 0.30843(12) 0.41565(10) 0.03016(7) 0.0475(3) Uani 1 1 d . . .
O4 O 0.47775(14) 0.62020(10) -0.09756(8) 0.0530(4) Uani 1 1 d . . .
O5 O 0.28615(13) 0.53552(10) -0.06691(8) 0.0473(3) Uani 1 1 d . . .
O6 O 0.41926(14) 0.53098(11) 0.11789(8) 0.0518(4) Uani 1 1 d . . .
O7 O 0.39672(14) 0.65056(10) 0.02052(9) 0.0531(4) Uani 1 1 d . . .
O8 O 0.41393(17) 0.26067(11) 0.01031(9) 0.0614(4) Uani 1 1 d . . .
O9 O 0.20193(15) 0.56830(13) 0.05322(10) 0.0657(5) Uani 1 1 d . . .
O10 O 0.36776(16) 0.50832(12) -0.18844(8) 0.0619(4) Uani 1 1 d . . .
O11 O 0.0502(2) 0.27261(16) -0.09727(13) 0.0943(7) Uani 1 1 d . . .
O12 O -0.0822(6) 0.2584(3) -0.1829(3) 0.279(4) Uani 1 1 d U . .
N1 N 0.5962(2) 0.18145(15) 0.21975(11) 0.0626(5) Uani 1 1 d . . .
C1 C 0.19714(19) 0.38180(18) -0.00080(12) 0.0551(6) Uani 1 1 d . . .
H1A H 0.1335 0.4089 0.0197 0.066 Uiso 1 1 calc R . .
H1B H 0.1945 0.3201 0.0079 0.066 Uiso 1 1 calc R . .
C2 C 0.27348(19) 0.35334(16) -0.11188(12) 0.0521(5) Uani 1 1 d . . .
H2A H 0.2712 0.2916 -0.1034 0.062 Uiso 1 1 calc R . .
H2B H 0.2572 0.3622 -0.1606 0.062 Uiso 1 1 calc R . .
C3 C 0.1764(2) 0.49491(16) -0.09215(13) 0.0565(6) Uani 1 1 d . . .
H3A H 0.1601 0.5043 -0.1408 0.068 Uiso 1 1 calc R . .
H3B H 0.1130 0.5217 -0.0713 0.068 Uiso 1 1 calc R . .
C4 C 0.17720(19) 0.39743(16) -0.07778(12) 0.0532(5) Uani 1 1 d . . .
C5 C 0.0550(2) 0.36385(19) -0.10852(15) 0.0684(7) Uani 1 1 d . . .
H5A H -0.0065 0.3927 -0.0874 0.082 Uiso 1 1 calc R . .
H5B H 0.0420 0.3760 -0.1569 0.082 Uiso 1 1 calc R . .
C6 C -0.0204(4) 0.2267(3) -0.1393(3) 0.1250(17) Uani 1 1 d DU A .
C7 C -0.0200(6) 0.1294(4) -0.1234(4) 0.178(3) Uani 1 1 d DU . .
H7C H -0.0989 0.1141 -0.1139 0.213 Uiso 0.495(13) 1 calc PR A 2
H7D H -0.0067 0.0988 -0.1644 0.213 Uiso 0.495(13) 1 calc PR A 2
H7A H -0.0600 0.1223 -0.0835 0.213 Uiso 0.505(13) 1 calc PR A 1
H7B H -0.0694 0.1016 -0.1607 0.213 Uiso 0.505(13) 1 calc PR A 1
C8A C 0.0830(17) 0.0829(12) -0.1121(9) 0.213(7) Uani 0.505(13) 1 d PDU A 1
H8A H 0.0608 0.0223 -0.1137 0.256 Uiso 0.505(13) 1 calc PR A 1
H8B H 0.1254 0.0932 -0.1507 0.256 Uiso 0.505(13) 1 calc PR A 1
C9A C 0.1583(17) 0.0930(10) -0.0585(11) 0.244(8) Uani 0.505(13) 1 d PDU A 1
H9A H 0.1152 0.1200 -0.0250 0.293 Uiso 0.505(13) 1 calc PR A 1
H9B H 0.2150 0.1355 -0.0701 0.293 Uiso 0.505(13) 1 calc PR A 1
C10 C 0.2273(11) 0.0241(8) -0.0233(8) 0.286(6) Uani 1 1 d DU . .
H10C H 0.2044 0.0612 0.0121 0.343 Uiso 0.495(13) 1 calc PR A 2
H10D H 0.2218 -0.0344 -0.0063 0.343 Uiso 0.495(13) 1 calc PR A 2
H10A H 0.2065 0.0190 0.0224 0.343 Uiso 0.505(13) 1 calc PR A 1
H10B H 0.2072 -0.0302 -0.0467 0.343 Uiso 0.505(13) 1 calc PR A 1
C11 C 0.3423(9) 0.0370(6) -0.0199(6) 0.247(5) Uani 1 1 d DU A .
H11A H 0.3836 -0.0030 0.0119 0.370 Uiso 1 1 calc R . .
H11B H 0.3607 0.0951 -0.0051 0.370 Uiso 1 1 calc R . .
H11C H 0.3666 0.0282 -0.0639 0.370 Uiso 1 1 calc R . .
C8B C 0.0622(18) 0.0970(11) -0.0693(9) 0.206(7) Uani 0.495(13) 1 d PDU A 2
H8C H 0.1145 0.1447 -0.0541 0.248 Uiso 0.495(13) 1 calc PR A 2
H8D H 0.0171 0.0842 -0.0323 0.248 Uiso 0.495(13) 1 calc PR A 2
C9B C 0.1306(17) 0.0298(12) -0.0750(11) 0.246(8) Uani 0.495(13) 1 d PDU A 2
H9C H 0.1603 0.0325 -0.1186 0.296 Uiso 0.495(13) 1 calc PR A 2
H9D H 0.0833 -0.0224 -0.0745 0.296 Uiso 0.495(13) 1 calc PR A 2
C21 C 0.5831(3) 0.2163(2) 0.29055(15) 0.0760(8) Uani 1 1 d . . .
H21A H 0.5304 0.1783 0.3114 0.091 Uiso 1 1 calc R . .
H21B H 0.6600 0.2142 0.3182 0.091 Uiso 1 1 calc R . .
C22 C 0.5359(5) 0.3074(3) 0.2918(2) 0.1191(15) Uani 1 1 d . . .
H22A H 0.5883 0.3462 0.2714 0.143 Uiso 1 1 calc R . .
H22B H 0.4583 0.3101 0.2650 0.143 Uiso 1 1 calc R . .
C23 C 0.5266(6) 0.3363(3) 0.3622(3) 0.1336(18) Uani 1 1 d . . .
H23A H 0.4802 0.3891 0.3603 0.160 Uiso 1 1 calc R . .
H23B H 0.4842 0.2926 0.3845 0.160 Uiso 1 1 calc R . .
C24 C 0.6283(8) 0.3503(5) 0.3985(5) 0.238(5) Uani 1 1 d . . .
H24A H 0.6157 0.3718 0.4424 0.357 Uiso 1 1 calc R . .
H24B H 0.6720 0.3921 0.3761 0.357 Uiso 1 1 calc R . .
H24C H 0.6723 0.2972 0.4039 0.357 Uiso 1 1 calc R . .
C31 C 0.6932(3) 0.2329(2) 0.19268(15) 0.0726(7) Uani 1 1 d . . .
H31A H 0.6678 0.2928 0.1887 0.087 Uiso 1 1 calc R . .
H31B H 0.7630 0.2309 0.2265 0.087 Uiso 1 1 calc R . .
C32 C 0.7294(3) 0.2060(2) 0.12607(16) 0.0812(9) Uani 1 1 d . . .
H32A H 0.6632 0.2131 0.0903 0.097 Uiso 1 1 calc R . .
H32B H 0.7520 0.1455 0.1279 0.097 Uiso 1 1 calc R . .
C33 C 0.8335(3) 0.2611(3) 0.1104(2) 0.0996(12) Uani 1 1 d . . .
H33A H 0.8100 0.3215 0.1106 0.119 Uiso 1 1 calc R . .
H33B H 0.8983 0.2534 0.1469 0.119 Uiso 1 1 calc R . .
C34 C 0.8781(4) 0.2430(3) 0.0456(2) 0.1220(16) Uani 1 1 d . . .
H34A H 0.9446 0.2799 0.0412 0.183 Uiso 1 1 calc R . .
H34B H 0.8164 0.2538 0.0087 0.183 Uiso 1 1 calc R . .
H34C H 0.9024 0.1836 0.0446 0.183 Uiso 1 1 calc R . .
C41 C 0.6246(2) 0.08637(18) 0.22541(13) 0.0639(6) Uani 1 1 d . . .
H41A H 0.6191 0.0628 0.1798 0.077 Uiso 1 1 calc R . .
H41B H 0.5638 0.0584 0.2477 0.077 Uiso 1 1 calc R . .
C42 C 0.7440(2) 0.06148(18) 0.26307(14) 0.0635(6) Uani 1 1 d . . .
H42A H 0.7538 0.0877 0.3079 0.076 Uiso 1 1 calc R . .
H42B H 0.8064 0.0830 0.2387 0.076 Uiso 1 1 calc R . .
C43 C 0.7539(3) -0.03666(19) 0.26991(16) 0.0736(8) Uani 1 1 d . . .
H43A H 0.6914 -0.0577 0.2945 0.088 Uiso 1 1 calc R . .
H43B H 0.7426 -0.0625 0.2250 0.088 Uiso 1 1 calc R . .
C44 C 0.8727(3) -0.0648(3) 0.3067(2) 0.1032(12) Uani 1 1 d . . .
H44A H 0.8746 -0.1267 0.3104 0.155 Uiso 1 1 calc R . .
H44B H 0.8841 -0.0397 0.3513 0.155 Uiso 1 1 calc R . .
H44C H 0.9348 -0.0458 0.2817 0.155 Uiso 1 1 calc R . .
C51 C 0.4809(2) 0.1933(2) 0.17117(16) 0.0763(8) Uani 1 1 d . . .
H51A H 0.4676 0.2547 0.1635 0.092 Uiso 1 1 calc R . .
H51B H 0.4909 0.1672 0.1278 0.092 Uiso 1 1 calc R . .
C52 C 0.3728(3) 0.1552(3) 0.1953(2) 0.1041(13) Uani 1 1 d . . .
H52A H 0.3811 0.0928 0.1976 0.125 Uiso 1 1 calc R . .
H52B H 0.3666 0.1763 0.2407 0.125 Uiso 1 1 calc R . .
C53 C 0.2624(3) 0.1773(4) 0.1499(2) 0.1200(15) Uani 1 1 d . . .
H53A H 0.2711 0.1593 0.1040 0.144 Uiso 1 1 calc R . .
H53B H 0.2528 0.2397 0.1495 0.144 Uiso 1 1 calc R . .
C54 C 0.1523(4) 0.1369(5) 0.1698(3) 0.174(3) Uani 1 1 d . . .
H54A H 0.0848 0.1556 0.1390 0.261 Uiso 1 1 calc R . .
H54B H 0.1427 0.1541 0.2152 0.261 Uiso 1 1 calc R . .
H54C H 0.1587 0.0750 0.1678 0.261 Uiso 1 1 calc R . .

loop_
_atom_site_aniso_label
_atom_site_aniso_U_11
_atom_site_aniso_U_22
_atom_site_aniso_U_33
_atom_site_aniso_U_23
_atom_site_aniso_U_13
_atom_site_aniso_U_12
V1 0.0493(2) 0.0425(2) 0.0465(2) 0.00402(15) 0.00667(16) 0.00023(14)
V2 0.04174(19) 0.0560(2) 0.0466(2) -0.00796(16) 0.01396(15) 0.00358(15)
V3 0.0489(2) 0.0535(2) 0.03450(19) 0.00294(14) 0.00835(15) -0.00188(15)
O1 0.0434(7) 0.0488(8) 0.0414(7) -0.0022(6) 0.0087(6) -0.0011(6)
O2 0.0404(10) 0.0420(10) 0.0341(9) 0.0008(7) 0.0099(8) 0.0029(8)
O3 0.0442(7) 0.0561(9) 0.0442(8) -0.0010(7) 0.0135(6) -0.0054(6)
O4 0.0603(9) 0.0525(9) 0.0456(8) 0.0107(7) 0.0041(7) -0.0049(7)
O5 0.0415(7) 0.0529(8) 0.0472(8) -0.0009(7) 0.0040(6) 0.0034(6)
O6 0.0519(8) 0.0653(10) 0.0415(8) -0.0081(7) 0.0181(7) -0.0051(7)
O7 0.0488(8) 0.0481(8) 0.0627(10) -0.0065(7) 0.0081(7) 0.0070(6)
O8 0.0745(11) 0.0474(9) 0.0617(10) 0.0039(8) 0.0072(8) -0.0080(8)
O9 0.0477(8) 0.0821(12) 0.0705(11) -0.0141(9) 0.0198(8) 0.0063(8)
O10 0.0710(11) 0.0744(12) 0.0391(8) 0.0036(7) 0.0029(7) -0.0061(8)
O11 0.0779(14) 0.0939(17) 0.1071(18) 0.0000(13) -0.0031(13) -0.0274(12)
O12 0.333(7) 0.134(3) 0.299(7) -0.011(4) -0.222(6) -0.033(4)
N1 0.0711(13) 0.0657(13) 0.0533(11) 0.0189(10) 0.0163(10) 0.0073(10)
C1 0.0440(11) 0.0689(15) 0.0544(13) -0.0047(11) 0.0140(10) -0.0112(10)
C2 0.0489(12) 0.0591(13) 0.0482(11) -0.0079(10) 0.0060(9) -0.0076(10)
C3 0.0415(11) 0.0675(15) 0.0592(14) -0.0029(11) 0.0025(10) 0.0034(10)
C4 0.0411(10) 0.0650(14) 0.0534(12) -0.0044(11) 0.0056(9) -0.0063(10)
C5 0.0489(13) 0.0811(19) 0.0745(17) -0.0093(14) 0.0055(12) -0.0096(12)
C6 0.103(3) 0.106(3) 0.151(4) -0.023(3) -0.040(3) -0.010(2)
C7 0.147(5) 0.102(4) 0.274(8) -0.030(4) -0.008(5) -0.019(3)
C8A 0.250(13) 0.153(10) 0.233(15) -0.046(11) 0.019(11) 0.076(9)
C9A 0.258(13) 0.118(10) 0.327(17) -0.020(12) -0.075(12) -0.019(10)
C10 0.226(9) 0.249(11) 0.364(15) 0.022(10) -0.031(11) 0.030(9)
C11 0.234(8) 0.155(7) 0.351(14) 0.057(7) 0.037(10) -0.017(7)
C8B 0.255(14) 0.124(9) 0.241(15) -0.022(10) 0.036(12) 0.076(10)
C9B 0.261(13) 0.175(13) 0.288(17) -0.038(12) -0.020(11) 0.106(10)
C21 0.096(2) 0.0684(17) 0.0658(16) 0.0133(14) 0.0181(15) 0.0155(15)
C22 0.177(4) 0.089(3) 0.099(3) 0.011(2) 0.046(3) 0.046(3)
C23 0.184(5) 0.094(3) 0.126(4) -0.012(3) 0.036(4) 0.020(3)
C24 0.222(9) 0.171(7) 0.296(11) -0.095(7) -0.057(8) 0.016(6)
C31 0.0716(16) 0.0730(18) 0.0754(18) 0.0241(15) 0.0172(14) 0.0021(13)
C32 0.0789(19) 0.095(2) 0.0736(18) 0.0305(17) 0.0238(15) 0.0126(16)
C33 0.083(2) 0.102(3) 0.122(3) 0.037(2) 0.044(2) 0.0159(19)
C34 0.104(3) 0.151(4) 0.122(3) 0.052(3) 0.056(3) 0.026(3)
C41 0.0729(16) 0.0661(16) 0.0540(13) 0.0131(12) 0.0132(12) 0.0050(12)
C42 0.0677(15) 0.0686(16) 0.0555(14) 0.0107(12) 0.0131(12) 0.0064(12)
C43 0.0809(19) 0.0688(17) 0.0724(18) 0.0000(14) 0.0143(15) 0.0147(14)
C44 0.107(3) 0.094(3) 0.103(3) 0.003(2) -0.005(2) 0.037(2)
C51 0.0710(17) 0.089(2) 0.0687(17) 0.0306(15) 0.0086(14) 0.0083(15)
C52 0.0713(19) 0.141(3) 0.102(3) 0.057(2) 0.0182(18) 0.013(2)
C53 0.077(2) 0.178(5) 0.103(3) 0.027(3) 0.003(2) 0.009(3)
C54 0.074(3) 0.284(9) 0.161(5) 0.047(5) 0.003(3) -0.001(4)

loop_
_atom_type_symbol
_atom_type_description
_atom_type_scat_dispersion_real
_atom_type_scat_dispersion_imag
_atom_type_scat_source
C C 0.0033 0.0016 'International Tables Vol C Tables 4.2.6.8 and 6.1.1.4'
H H 0.0000 0.0000 'International Tables Vol C Tables 4.2.6.8 and 6.1.1.4'
N N 0.0061 0.0033 'International Tables Vol C Tables 4.2.6.8 and 6.1.1.4'
O O 0.0106 0.0060 'International Tables Vol C Tables 4.2.6.8 and 6.1.1.4'
V V 0.3005 0.5294 'International Tables Vol C Tables 4.2.6.8 and 6.1.1.4'

loop_
_geom_angle_atom_site_label_1
_geom_angle_atom_site_label_2
_geom_angle_atom_site_label_3
_geom_angle
_geom_angle_site_symmetry_1
_geom_angle_site_symmetry_3
_geom_angle_publ_flag
O8 V1 O7 103.99(9) . 3_665 ?
O8 V1 O4 103.46(8) . 3_665 ?
O7 V1 O4 93.92(8) 3_665 3_665 ?
O8 V1 O1 97.14(8) . . ?
O7 V1 O1 88.37(7) 3_665 . ?
O4 V1 O1 158.02(7) 3_665 . ?
O8 V1 O3 96.84(9) . . ?
O7 V1 O3 158.21(7) 3_665 . ?
O4 V1 O3 87.29(7) 3_665 . ?
O1 V1 O3 82.71(6) . . ?
O8 V1 O2 172.62(7) . . ?
O7 V1 O2 81.37(5) 3_665 . ?
O4 V1 O2 80.97(5) 3_665 . ?
O1 V1 O2 77.77(4) . . ?
O3 V1 O2 77.33(5) . . ?
O8 V1 V2 137.75(7) . 3_665 ?
O7 V1 V2 34.02(5) 3_665 3_665 ?
O4 V1 V2 88.27(6) 3_665 3_665 ?
O1 V1 V2 81.46(5) . 3_665 ?
O3 V1 V2 124.49(5) . 3_665 ?
O2 V1 V2 47.364(11) . 3_665 ?
O8 V1 V3 136.63(7) . 3_665 ?
O7 V1 V3 87.77(5) 3_665 3_665 ?
O4 V1 V3 33.36(5) 3_665 3_665 ?
O1 V1 V3 125.18(5) . 3_665 ?
O3 V1 V3 81.31(5) . 3_665 ?
O2 V1 V3 47.612(13) . 3_665 ?
V2 V1 V3 66.13(2) 3_665 3_665 ?
O9 V2 O6 103.94(9) . . ?
O9 V2 O7 103.74(9) . . ?
O6 V2 O7 93.65(8) . . ?
O9 V2 O3 96.82(8) . . ?
O6 V2 O3 88.96(7) . . ?
O7 V2 O3 157.97(7) . . ?
O9 V2 O5 96.70(9) . . ?
O6 V2 O5 158.38(7) . . ?
O7 V2 O5 87.56(7) . . ?
O3 V2 O5 82.19(6) . . ?
O9 V2 O2 172.30(7) . . ?
O6 V2 O2 81.58(5) . . ?
O7 V2 O2 81.01(5) . . ?
O3 V2 O2 77.74(4) . . ?
O5 V2 O2 77.28(5) . . ?
O9 V2 V1 137.01(8) . 3_665 ?
O6 V2 V1 87.61(5) . 3_665 ?
O7 V2 V1 33.47(5) . 3_665 ?
O3 V2 V1 125.07(4) . 3_665 ?
O5 V2 V1 81.53(5) . 3_665 ?
O2 V2 V1 47.540(16) . 3_665 ?
O9 V2 V3 137.52(7) . 3_665 ?
O6 V2 V3 33.90(5) . 3_665 ?
O7 V2 V3 88.42(5) . 3_665 ?
O3 V2 V3 81.61(4) . 3_665 ?
O5 V2 V3 124.74(5) . 3_665 ?
O2 V2 V3 47.694(15) . 3_665 ?
V1 V2 V3 66.293(18) 3_665 3_665 ?
O10 V3 O4 103.81(8) . . ?
O10 V3 O6 103.71(9) . 3_665 ?
O4 V3 O6 94.39(8) . 3_665 ?
O10 V3 O5 97.28(9) . . ?
O4 V3 O5 88.93(7) . . ?
O6 V3 O5 157.27(7) 3_665 . ?
O10 V3 O1 96.87(8) . . ?
O4 V3 O1 158.36(7) . . ?
O6 V3 O1 86.72(7) 3_665 . ?
O5 V3 O1 82.14(6) . . ?
O10 V3 O2 172.46(7) . . ?
O4 V3 O2 81.56(5) . . ?
O6 V3 O2 80.90(6) 3_665 . ?
O5 V3 O2 77.35(5) . . ?
O1 V3 O2 77.27(4) . . ?
O10 V3 V2 137.14(7) . 3_665 ?
O4 V3 V2 87.83(5) . 3_665 ?
O6 V3 V2 33.58(5) 3_665 3_665 ?
O5 V3 V2 124.44(5) . 3_665 ?
O1 V3 V2 81.17(4) . 3_665 ?
O2 V3 V2 47.32(2) . 3_665 ?
O10 V3 V1 137.70(7) . 3_665 ?
O4 V3 V1 34.15(5) . 3_665 ?
O6 V3 V1 88.50(5) 3_665 3_665 ?
O5 V3 V1 81.68(5) . 3_665 ?
O1 V3 V1 124.50(4) . 3_665 ?
O2 V3 V1 47.420(15) . 3_665 ?
V2 V3 V1 65.93(2) 3_665 3_665 ?
C2 O1 V1 118.22(13) . . ?
C2 O1 V3 118.73(13) . . ?
V1 O1 V3 109.41(7) . . ?
V2 O2 V2 180.00(3) . 3_665 ?
V2 O2 V1 85.096(17) . 3_665 ?
V2 O2 V1 94.904(17) 3_665 3_665 ?
V2 O2 V1 94.904(17) . . ?
V2 O2 V1 85.096(17) 3_665 . ?
V1 O2 V1 180.000(19) 3_665 . ?
V2 O2 V3 95.02(3) . . ?
V2 O2 V3 84.98(3) 3_665 . ?
V1 O2 V3 84.968(15) 3_665 . ?
V1 O2 V3 95.032(15) . . ?
V2 O2 V3 84.98(3) . 3_665 ?
V2 O2 V3 95.02(3) 3_665 3_665 ?
V1 O2 V3 95.032(15) 3_665 3_665 ?
V1 O2 V3 84.968(15) . 3_665 ?
V3 O2 V3 180.000(6) . 3_665 ?
C1 O3 V2 119.07(14) . . ?
C1 O3 V1 118.53(14) . . ?
V2 O3 V1 109.47(7) . . ?
V3 O4 V1 112.49(8) . 3_665 ?
C3 O5 V3 119.13(14) . . ?
C3 O5 V2 118.46(15) . . ?
V3 O5 V2 109.71(7) . . ?
V2 O6 V3 112.52(8) . 3_665 ?
V1 O7 V2 112.52(8) 3_665 . ?
C6 O11 C5 118.3(3) . . ?
C41 N1 C31 112.3(2) . . ?
C41 N1 C21 108.72(19) . . ?
C31 N1 C21 107.7(2) . . ?
C41 N1 C51 108.7(2) . . ?
C31 N1 C51 108.5(2) . . ?
C21 N1 C51 110.9(2) . . ?
O3 C1 C4 112.12(18) . . ?
O1 C2 C4 112.76(18) . . ?
O5 C3 C4 112.50(18) . . ?
C2 C4 C3 110.2(2) . . ?
C2 C4 C5 109.8(2) . . ?
C3 C4 C5 106.0(2) . . ?
C2 C4 C1 110.6(2) . . ?
C3 C4 C1 109.7(2) . . ?
C5 C4 C1 110.5(2) . . ?
O11 C5 C4 108.8(2) . . ?
O12 C6 O11 121.2(5) . . ?
O12 C6 C7 123.9(5) . . ?
O11 C6 C7 114.8(5) . . ?
C8A C7 C8B 39.2(10) . . ?
C8A C7 C6 121.8(11) . . ?
C8B C7 C6 119.1(9) . . ?
C9A C8A C7 122.4(15) . . ?
C8A C9A C10 124.8(15) . . ?
C11 C10 C9B 135.0(19) . . ?
C11 C10 C9A 112.7(14) . . ?
C9B C10 C9A 43.8(9) . . ?
C9B C8B C7 123.7(14) . . ?
C8B C9B C10 113.8(14) . . ?
C22 C21 N1 114.9(3) . . ?
C23 C22 C21 111.5(3) . . ?
C24 C23 C22 113.8(7) . . ?
C32 C31 N1 117.8(3) . . ?
C31 C32 C33 109.7(3) . . ?
C34 C33 C32 116.0(4) . . ?
N1 C41 C42 117.1(2) . . ?
C41 C42 C43 110.4(2) . . ?
C44 C43 C42 112.3(3) . . ?
C52 C51 N1 115.1(2) . . ?
C53 C52 C51 112.4(3) . . ?
C52 C53 C54 114.5(4) . . ?

loop_
_geom_bond_atom_site_label_1
_geom_bond_atom_site_label_2
_geom_bond_distance
_geom_bond_site_symmetry_2
_geom_bond_publ_flag
V1 O8 1.6028(17) . ?
V1 O7 1.8085(17) 3_665 ?
V1 O4 1.8435(16) 3_665 ?
V1 O1 2.0213(15) . ?
V1 O3 2.0276(16) . ?
V1 O2 2.2430(6) . ?
V1 V2 3.0292(8) 3_665 ?
V1 V3 3.0345(8) 3_665 ?
V2 O9 1.6011(16) . ?
V2 O6 1.8147(17) . ?
V2 O7 1.8344(17) . ?
V2 O3 2.0144(16) . ?
V2 O5 2.0326(16) . ?
V2 O2 2.2367(6) . ?
V2 V1 3.0292(8) 3_665 ?
V2 V3 3.0306(10) 3_665 ?
V3 O10 1.6028(17) . ?
V3 O4 1.8062(16) . ?
V3 O6 1.8297(17) 3_665 ?
V3 O5 2.0134(16) . ?
V3 O1 2.0382(16) . ?
V3 O2 2.2499(7) . ?
V3 V2 3.0306(10) 3_665 ?
V3 V1 3.0345(8) 3_665 ?
O1 C2 1.433(2) . ?
O2 V2 2.2367(6) 3_665 ?
O2 V1 2.2430(6) 3_665 ?
O2 V3 2.2499(7) 3_665 ?
O3 C1 1.432(3) . ?
O4 V1 1.8435(16) 3_665 ?
O5 C3 1.428(3) . ?
O6 V3 1.8297(17) 3_665 ?
O7 V1 1.8085(17) 3_665 ?
O11 C6 1.292(4) . ?
O11 C5 1.430(4) . ?
O12 C6 1.149(5) . ?
N1 C41 1.505(3) . ?
N1 C31 1.514(3) . ?
N1 C21 1.530(4) . ?
N1 C51 1.534(3) . ?
C1 C4 1.533(3) . ?
C2 C4 1.522(3) . ?
C3 C4 1.533(3) . ?
C4 C5 1.533(3) . ?
C6 C7 1.536(7) . ?
C7 C8A 1.368(12) . ?
C7 C8B 1.419(13) . ?
C8A C9A 1.283(16) . ?
C9A C10 1.447(15) . ?
C10 C11 1.316(11) . ?
C10 C9B 1.405(15) . ?
C8B C9B 1.311(15) . ?
C21 C22 1.507(4) . ?
C22 C23 1.484(6) . ?
C23 C24 1.298(7) . ?
C31 C32 1.494(4) . ?
C32 C33 1.523(5) . ?
C33 C34 1.469(6) . ?
C41 C42 1.511(3) . ?
C42 C43 1.526(4) . ?
C43 C44 1.513(4) . ?
C51 C52 1.497(4) . ?
C52 C53 1.485(5) . ?
C53 C54 1.498(6) . ?
